data_1505152
loop_
_publ_author_name
'Furukawa, Daisuke'
'Matsumoto, Akikazu'

_publ_section_title
;
 Reaction Mechanism Based on X-ray Crystal Structure Analysis during the
 Solid-State Polymerization of Muconic Esters
;
_journal_issue 17
_journal_name_full Macromolecules
_journal_page_first 6048
_journal_paper_doi 10.1021/ma070802f
_journal_volume 40
_journal_year 2007
_chemical_formula_moiety 'C22 H22 O6'
_chemical_formula_sum 'C22 H22 O6'
_chemical_formula_weight 382.40
_chemical_name_systematic
; 
 ? 
;
_space_group_IT_number 15
_symmetry_cell_setting monoclinic
_symmetry_space_group_name_Hall '-C 2yc'
_symmetry_space_group_name_H-M 'C 1 2/c 1'
_atom_sites_solution_hydrogens geom
_atom_sites_solution_primary direct
_atom_sites_solution_secondary difmap
_audit_creation_method SHELXL-97
_cell_angle_alpha 90.00
_cell_angle_beta 98.96(3)
_cell_angle_gamma 90.00
_cell_formula_units_Z 4
_cell_length_a 35.289(12)
_cell_length_b 5.6995(19)
_cell_length_c 9.516(4)
_cell_measurement_reflns_used 6850
_cell_measurement_temperature 123(2)
_cell_measurement_theta_max 27.5
_cell_measurement_theta_min 3.5
_cell_volume 1890.6(12)
_computing_cell_refinement PROCESS-AUTO
_computing_data_collection PROCESS-AUTO
_computing_data_reduction CrystalStructure
_computing_publication_material 'CrystalStructure 3.8'
_computing_structure_refinement 'SHELXL-97 (Sheldrick, 1997)'
_computing_structure_solution SIR92
_diffrn_ambient_temperature 123(2)
_diffrn_detector_area_resol_mean 10.00
_diffrn_measured_fraction_theta_full 0.995
_diffrn_measured_fraction_theta_max 0.995
_diffrn_measurement_device_type 'Rigaku RAXIS-RAPID'
_diffrn_measurement_method \w
_diffrn_radiation_monochromator graphite
_diffrn_radiation_source 'fine-focus sealed tube'
_diffrn_radiation_type MoK\a
_diffrn_radiation_wavelength 0.71075
_diffrn_reflns_av_R_equivalents 0.0763
_diffrn_reflns_av_sigmaI/netI 0.0704
_diffrn_reflns_limit_h_max 45
_diffrn_reflns_limit_h_min -45
_diffrn_reflns_limit_k_max 6
_diffrn_reflns_limit_k_min -7
_diffrn_reflns_limit_l_max 12
_diffrn_reflns_limit_l_min -12
_diffrn_reflns_number 7155
_diffrn_reflns_theta_full 27.48
_diffrn_reflns_theta_max 27.48
_diffrn_reflns_theta_min 3.51
_exptl_absorpt_coefficient_mu 0.098
_exptl_absorpt_correction_T_max 0.9903
_exptl_absorpt_correction_T_min 0.9807
_exptl_absorpt_correction_type none
_exptl_crystal_colour colorless
_exptl_crystal_density_diffrn 1.343
_exptl_crystal_density_method 'not measured'
_exptl_crystal_description block
_exptl_crystal_F_000 808
_exptl_crystal_size_max 0.20
_exptl_crystal_size_mid 0.20
_exptl_crystal_size_min 0.10
_refine_diff_density_max 0.252
_refine_diff_density_min -0.261
_refine_diff_density_rms 0.058
_refine_ls_extinction_method none
_refine_ls_goodness_of_fit_ref 1.094
_refine_ls_hydrogen_treatment constr
_refine_ls_matrix_type full
_refine_ls_number_parameters 150
_refine_ls_number_reflns 2174
_refine_ls_number_restraints 0
_refine_ls_restrained_S_all 1.094
_refine_ls_R_factor_all 0.1086
_refine_ls_R_factor_gt 0.0632
_refine_ls_shift/su_max 0.000
_refine_ls_shift/su_mean 0.000
_refine_ls_structure_factor_coef Fsqd
_refine_ls_weighting_details 'calc w=1/[\s^2^(Fo^2^)+(0.0791P)^2^+0.0000P] where P=(Fo^2^+2Fc^2^)/3'
_refine_ls_weighting_scheme calc
_refine_ls_wR_factor_gt 0.1588
_refine_ls_wR_factor_ref 0.1729
_reflns_number_gt 1348
_reflns_number_total 2174
_reflns_threshold_expression >2sigma(I)
_cod_data_source_file ma070802fsi20070626_070126.cif
_cod_data_source_block 4h
_cod_original_cell_volume 1890.5(12)
_cod_database_code 1505152

loop_
_symmetry_equiv_pos_as_xyz
'x, y, z'
'-x, y, -z+1/2'
'x+1/2, y+1/2, z'
'-x+1/2, y+1/2, -z+1/2'
'-x, -y, -z'
'x, -y, z-1/2'
'-x+1/2, -y+1/2, -z'
'x+1/2, -y+1/2, z-1/2'

loop_
_atom_site_label
_atom_site_type_symbol
_atom_site_fract_x
_atom_site_fract_y
_atom_site_fract_z
_atom_site_U_iso_or_equiv
_atom_site_adp_type
_atom_site_occupancy
_atom_site_symmetry_multiplicity
_atom_site_calc_flag
_atom_site_refinement_flags
_atom_site_disorder_assembly
_atom_site_disorder_group
O2 O 0.07573(5) 0.2548(3) 0.34065(18) 0.0377(5) Uani 1 1 d . . .
O3 O 0.21705(5) 0.3088(3) 0.84561(17) 0.0357(5) Uani 1 1 d . . .
O1M O 0.0446(2) 0.0088(12) 0.1804(8) 0.0324(12) Uani 0.601(17) 1 d P A 1
C1M C 0.0093(2) 0.3996(12) 0.0348(7) 0.0262(13) Uani 0.601(17) 1 d P . 1
H1M H 0.0036 0.2502 -0.0076 0.031 Uiso 0.601(17) 1 calc PR A 1
C2M C 0.0342(2) 0.4088(8) 0.1559(7) 0.0322(19) Uani 0.601(17) 1 d P A 1
H2M H 0.0402 0.5571 0.1993 0.039 Uiso 0.601(17) 1 calc PR A 1
C3M C 0.0524(2) 0.1983(12) 0.2240(7) 0.0295(14) Uani 0.601(17) 1 d P A 1
O1P O 0.0364(3) 0.003(2) 0.1966(13) 0.041(3) Uiso 0.399(17) 1 d P A 2
C1P C -0.0010(3) 0.411(2) 0.0443(12) 0.025(3) Uiso 0.399(17) 1 d P . 2
H1P H -0.0137 0.2713 0.0079 0.030 Uiso 0.399(17) 1 calc PR A 2
C2P C 0.0159(3) 0.4192(10) 0.2004(8) 0.023(3) Uani 0.399(17) 1 d P . 2
H2P H 0.0315 0.5658 0.2186 0.027 Uiso 0.399(17) 1 calc PR A 2
C3P C 0.0420(3) 0.2102(19) 0.2392(10) 0.023(2) Uiso 0.399(17) 1 d P A 2
C4 C 0.09557(7) 0.0550(4) 0.4085(3) 0.0354(6) Uani 1 1 d . A .
H1 H 0.1067 -0.0388 0.3374 0.043 Uiso 1 1 calc R . .
H2 H 0.0774 -0.0457 0.4502 0.043 Uiso 1 1 calc R . .
C5 C 0.12699(7) 0.1368(4) 0.5236(2) 0.0304(6) Uani 1 1 d . . .
C6 C 0.12474(7) 0.3396(4) 0.6018(3) 0.0342(6) Uani 1 1 d . A .
H3 H 0.1027 0.4366 0.5810 0.041 Uiso 1 1 calc R . .
C7 C 0.15399(7) 0.4047(4) 0.7098(2) 0.0330(6) Uani 1 1 d . . .
H4 H 0.1519 0.5449 0.7621 0.040 Uiso 1 1 calc R A .
C8 C 0.18619(7) 0.2643(4) 0.7410(2) 0.0294(6) Uani 1 1 d . A .
C9 C 0.18911(7) 0.0580(4) 0.6639(3) 0.0328(6) Uani 1 1 d . . .
H5 H 0.2110 -0.0398 0.6855 0.039 Uiso 1 1 calc R A .
C10 C 0.15987(7) -0.0021(4) 0.5565(3) 0.0337(6) Uani 1 1 d . A .
H6 H 0.1621 -0.1413 0.5034 0.040 Uiso 1 1 calc R . .
C11 C 0.21536(8) 0.5178(4) 0.9283(3) 0.0383(6) Uani 1 1 d . . .
H7 H 0.2142 0.6553 0.8660 0.046 Uiso 1 1 calc R . .
H8 H 0.2383 0.5275 1.0009 0.046 Uiso 1 1 calc R . .
H9 H 0.1924 0.5134 0.9746 0.046 Uiso 1 1 calc R . .

loop_
_atom_site_aniso_label
_atom_site_aniso_U_11
_atom_site_aniso_U_22
_atom_site_aniso_U_33
_atom_site_aniso_U_23
_atom_site_aniso_U_13
_atom_site_aniso_U_12
O2 0.0484(11) 0.0286(9) 0.0304(9) 0.0016(7) -0.0121(8) -0.0029(8)
O3 0.0387(10) 0.0349(10) 0.0306(10) -0.0033(7) -0.0040(8) -0.0011(8)
O1M 0.033(3) 0.028(2) 0.035(2) -0.0047(15) -0.002(2) -0.013(2)
C1M 0.022(3) 0.031(3) 0.026(3) -0.0013(17) 0.005(2) 0.000(3)
C2M 0.029(3) 0.028(2) 0.038(3) -0.0008(19) 0.001(3) 0.001(2)
C3M 0.023(3) 0.033(3) 0.032(3) 0.0006(19) 0.005(2) 0.000(3)
C2P 0.028(5) 0.019(3) 0.021(3) -0.003(2) 0.002(3) -0.002(3)
C4 0.0394(14) 0.0265(13) 0.0377(15) -0.0024(10) -0.0023(11) -0.0005(12)
C5 0.0356(13) 0.0297(13) 0.0242(12) 0.0006(9) -0.0004(10) -0.0014(11)
C6 0.0368(14) 0.0313(14) 0.0326(14) -0.0004(10) -0.0004(11) 0.0048(11)
C7 0.0411(14) 0.0264(12) 0.0301(13) -0.0029(10) 0.0014(11) -0.0004(11)
C8 0.0337(13) 0.0291(13) 0.0239(12) -0.0001(9) -0.0002(10) -0.0008(11)
C9 0.0357(13) 0.0289(13) 0.0326(14) 0.0011(10) 0.0011(11) 0.0051(11)
C10 0.0430(14) 0.0280(12) 0.0289(13) -0.0022(10) 0.0017(10) 0.0020(12)
C11 0.0439(15) 0.0343(14) 0.0333(14) -0.0048(11) -0.0050(11) -0.0052(13)

loop_
_atom_type_symbol
_atom_type_description
_atom_type_scat_dispersion_real
_atom_type_scat_dispersion_imag
_atom_type_scat_source
C C 0.0033 0.0016 'International Tables Vol C Tables 4.2.6.8 and 6.1.1.4'
H H 0.0000 0.0000 'International Tables Vol C Tables 4.2.6.8 and 6.1.1.4'
O O 0.0106 0.0060 'International Tables Vol C Tables 4.2.6.8 and 6.1.1.4'

loop_
_geom_angle_atom_site_label_1
_geom_angle_atom_site_label_2
_geom_angle_atom_site_label_3
_geom_angle
_geom_angle_site_symmetry_1
_geom_angle_site_symmetry_3
C3M O2 C3P 17.0(4) . .
C3M O2 C4 112.5(3) . .
C3P O2 C4 117.2(5) . .
C8 O3 C11 116.95(19) . .
C2M C1M C1M 124.1(7) . 5_565
C2M C1M H1M 118.0 . .
C1M C1M H1M 118.0 5_565 .
C1M C2M C3M 122.3(5) . .
C1M C2M H2M 118.9 . .
C3M C2M H2M 118.9 . .
O1M C3M O2 127.3(6) . .
O1M C3M C2M 122.2(6) . .
O2 C3M C2M 110.3(5) . .
C1P C1P C2P 123.0(13) 5_565 .
C1P C1P H1P 118.5 5_565 .
C2P C1P H1P 118.5 . .
C1P C2P C3P 110.2(7) . .
C1P C2P C2P 112.2(7) . 2
C3P C2P C2P 108.4(5) . 2
C1P C2P H2P 108.6 . .
C3P C2P H2P 108.6 . .
C2P C2P H2P 108.6 2 .
O1P C3P O2 117.2(9) . .
O1P C3P C2P 127.1(9) . .
O2 C3P C2P 115.7(7) . .
O2 C4 C5 109.47(19) . .
O2 C4 H1 109.8 . .
C5 C4 H1 109.8 . .
O2 C4 H2 109.8 . .
C5 C4 H2 109.8 . .
H1 C4 H2 108.2 . .
C6 C5 C10 117.9(2) . .
C6 C5 C4 123.5(2) . .
C10 C5 C4 118.6(2) . .
C5 C6 C7 121.5(2) . .
C5 C6 H3 119.2 . .
C7 C6 H3 119.2 . .
C8 C7 C6 119.6(2) . .
C8 C7 H4 120.2 . .
C6 C7 H4 120.2 . .
O3 C8 C7 125.3(2) . .
O3 C8 C9 114.7(2) . .
C7 C8 C9 120.0(2) . .
C10 C9 C8 119.4(2) . .
C10 C9 H5 120.3 . .
C8 C9 H5 120.3 . .
C9 C10 C5 121.6(2) . .
C9 C10 H6 119.2 . .
C5 C10 H6 119.2 . .
O3 C11 H7 109.5 . .
O3 C11 H8 109.5 . .
H7 C11 H8 109.5 . .
O3 C11 H9 109.5 . .
H7 C11 H9 109.5 . .
H8 C11 H9 109.5 . .

loop_
_geom_bond_atom_site_label_1
_geom_bond_atom_site_label_2
_geom_bond_distance
_geom_bond_site_symmetry_2
O2 C3M 1.314(6) .
O2 C3P 1.435(10) .
O2 C4 1.436(3) .
O3 C8 1.380(3) .
O3 C11 1.434(3) .
O1M C3M 1.175(8) .
C1M C2M 1.336(7) .
C1M C1M 1.430(14) 5_565
C1M H1M 0.9500 .
C2M C3M 1.465(8) .
C2M H2M 0.9500 .
O1P C3P 1.253(16) .
C1P C1P 1.33(2) 5_565
C1P C2P 1.513(12) .
C1P H1P 0.9500 .
C2P C3P 1.514(12) .
C2P C2P 1.58(2) 2
C2P H2P 1.0000 .
C4 C5 1.506(3) .
C4 H1 0.9900 .
C4 H2 0.9900 .
C5 C6 1.384(3) .
C5 C10 1.399(3) .
C6 C7 1.389(3) .
C6 H3 0.9500 .
C7 C8 1.384(3) .
C7 H4 0.9500 .
C8 C9 1.398(3) .
C9 C10 1.378(3) .
C9 H5 0.9500 .
C10 H6 0.9500 .
C11 H7 0.9800 .
C11 H8 0.9800 .
C11 H9 0.9800 .

loop_
_geom_torsion_atom_site_label_1
_geom_torsion_atom_site_label_2
_geom_torsion_atom_site_label_3
_geom_torsion_atom_site_label_4
_geom_torsion
_geom_torsion_site_symmetry_1
_geom_torsion_site_symmetry_4
C1M C1M C2M C3M 179.7(10) 5_565 .
C3P O2 C3M O1M -103(3) . .
C4 O2 C3M O1M 6.7(10) . .
C3P O2 C3M C2M 72(2) . .
C4 O2 C3M C2M -177.7(4) . .
C1M C2M C3M O1M -4.5(10) . .
C1M C2M C3M O2 179.6(7) . .
C1P C1P C2P C3P -127.3(14) 5_565 .
C1P C1P C2P C2P 111.7(12) 5_565 2
C3M O2 C3P O1P 64(2) . .
C4 O2 C3P O1P -13.5(10) . .
C3M O2 C3P C2P -119(3) . .
C4 O2 C3P C2P 163.8(5) . .
C1P C2P C3P O1P -39.8(12) . .
C2P C2P C3P O1P 83.4(11) 2 .
C1P C2P C3P O2 143.1(7) . .
C2P C2P C3P O2 -93.7(7) 2 .
C3M O2 C4 C5 169.1(5) . .
C3P O2 C4 C5 -172.9(5) . .
O2 C4 C5 C6 31.6(3) . .
O2 C4 C5 C10 -150.3(2) . .
C10 C5 C6 C7 -0.1(4) . .
C4 C5 C6 C7 178.1(2) . .
C5 C6 C7 C8 -0.1(4) . .
C11 O3 C8 C7 0.0(3) . .
C11 O3 C8 C9 -179.6(2) . .
C6 C7 C8 O3 -179.8(2) . .
C6 C7 C8 C9 -0.1(4) . .
O3 C8 C9 C10 -179.7(2) . .
C7 C8 C9 C10 0.6(4) . .
C8 C9 C10 C5 -0.9(4) . .
C6 C5 C10 C9 0.6(4) . .
C4 C5 C10 C9 -177.7(2) . .
